data_4333922
loop_
_publ_author_name
'Talia Bsaibess'
'Michel Guerro'
'Yann Le Gal'
'Daad Sarraf'
'Nathalie Bellec'
'Marc Fourmigu\'e'
'Fr\'ed\'eric Barri\`ere'
'Vincent Dorcet'
'Thierry Guizouarn'
'Thierry Roisnel'
'Dominique Lorcy'

_publ_section_title
;
 Variable Magnetic Interactions between S = 1/2 Cation Radical Salts of
 Functionalizable Electron-Rich Dithiolene and Diselenolene Cp2Mo
 Complexes
;
_journal_name_full 'Inorganic Chemistry'
_journal_page_first 2162
_journal_page_last 2173
_journal_paper_doi 10.1021/ic3025606
_journal_volume 52
_journal_year 2013
_chemical_compound_source 'synthesis as described'
_chemical_formula_moiety 'C15 H15 Mo N S2 Se2, C12 H4 N4 '
_chemical_formula_sum 'C27 H19 Mo N5 S2 Se2'
_chemical_formula_weight 731.45
_chemical_name_systematic
;
 ?
;
_space_group_IT_number 2
_symmetry_cell_setting triclinic
_symmetry_Int_Tables_number 2
_symmetry_space_group_name_Hall '-P 1'
_symmetry_space_group_name_H-M 'P -1'
_atom_sites_solution_hydrogens geom
_atom_sites_solution_primary direct
_atom_sites_solution_secondary difmap
_audit_conform_dict_location ftp://ftp.iucr.org/pub/cif_core.dic
_audit_conform_dict_name cif_core.dic
_audit_conform_dict_version 2.4
_audit_creation_date 2012-04-13T17:33:59-00:00
_audit_creation_method 'WinGX routine CIF_UPDATE'
_cell_angle_alpha 86.582(2)
_cell_angle_beta 87.829(2)
_cell_angle_gamma 73.733(2)
_cell_formula_units_Z 2
_cell_length_a 7.9167(3)
_cell_length_b 11.0042(5)
_cell_length_c 15.6348(7)
_cell_measurement_reflns_used 4154
_cell_measurement_temperature 296(2)
_cell_measurement_theta_max 25.11
_cell_measurement_theta_min 2.38
_cell_measurement_wavelength 0.71073
_cell_volume 1304.88(10)
_computing_cell_refinement 'Bruker APEX2 (Bruker, 2006)'
_computing_data_collection 'Bruker APEX2 (Bruker, 2006)'
_computing_data_reduction 'Bruker APEX2 (Bruker, 2006)'
_computing_molecular_graphics 'Ortep-3 for Windows (Farrugia, 1997)'
_computing_publication_material
;
           WinGX publication routines (Farrugia, 1999),
           CRYSCAL (T. Roisnel, local program)
;
_computing_structure_refinement 'SHELXL-97 (Sheldrick, 1997)'
_computing_structure_solution 'SIR97 (Altomare et al., 1999)'
_diffrn_ambient_temperature 296(2)
_diffrn_detector 'CCD plate'
_diffrn_measured_fraction_theta_full 0.988
_diffrn_measured_fraction_theta_max 0.988
_diffrn_measurement_device_type 'APEXII, Bruker-AXS'
_diffrn_measurement_method 'CCD rotation images, thin slices'
_diffrn_radiation_monochromator graphite
_diffrn_radiation_probe x-ray
_diffrn_radiation_type MoK\a
_diffrn_radiation_wavelength 0.71073
_diffrn_reflns_av_R_equivalents 0.0598
_diffrn_reflns_av_unetI/netI 0.0707
_diffrn_reflns_limit_h_max 10
_diffrn_reflns_limit_h_min -10
_diffrn_reflns_limit_k_max 14
_diffrn_reflns_limit_k_min -14
_diffrn_reflns_limit_l_max 20
_diffrn_reflns_limit_l_min -20
_diffrn_reflns_number 21827
_diffrn_reflns_theta_full 27.48
_diffrn_reflns_theta_max 27.48
_diffrn_reflns_theta_min 2.96
_exptl_absorpt_coefficient_mu 3.480
_exptl_absorpt_correction_T_max 0.901
_exptl_absorpt_correction_T_min 0.717
_exptl_absorpt_correction_type multi-scan
_exptl_absorpt_process_details
;
  [Sheldrick, G.M. (2002). SADABS Bruker AXS Inc., Madison, Wisconsin, USA]
;
_exptl_crystal_colour 'dark red'
_exptl_crystal_density_diffrn 1.862
_exptl_crystal_description stick
_exptl_crystal_F_000 716
_exptl_crystal_size_max 0.33
_exptl_crystal_size_mid 0.04
_exptl_crystal_size_min 0.03
_refine_diff_density_max 1.247
_refine_diff_density_min -1.07
_refine_diff_density_rms 0.114
_refine_ls_extinction_method none
_refine_ls_goodness_of_fit_ref 1.047
_refine_ls_hydrogen_treatment constr
_refine_ls_matrix_type full
_refine_ls_number_parameters 326
_refine_ls_number_reflns 5926
_refine_ls_number_restraints 0
_refine_ls_restrained_S_all 1.047
_refine_ls_R_factor_all 0.0809
_refine_ls_R_factor_gt 0.0432
_refine_ls_shift/su_max 0.016
_refine_ls_shift/su_mean 0.001
_refine_ls_structure_factor_coef Fsqd
_refine_ls_weighting_details 'calc w=1/[\s^2^(Fo^2^)+(0.0288P)^2^+1.0244P] where P=(Fo^2^+2Fc^2^)/3'
_refine_ls_weighting_scheme calc
_refine_ls_wR_factor_gt 0.0821
_refine_ls_wR_factor_ref 0.0953
_reflns_number_gt 3956
_reflns_number_total 5926
_reflns_threshold_expression >2sigma(I)
_cod_data_source_file ic3025606_si_001_10.cif
_cod_data_source_block 4bTCNQ
_cod_database_code 4333922

loop_
_symmetry_equiv_pos_as_xyz
'x, y, z'
'-x, -y, -z'

loop_
_atom_site_label
_atom_site_type_symbol
_atom_site_fract_x
_atom_site_fract_y
_atom_site_fract_z
_atom_site_U_iso_or_equiv
_atom_site_adp_type
_atom_site_occupancy
_atom_site_symmetry_multiplicity
_atom_site_calc_flag
_atom_site_refinement_flags
_atom_site_disorder_assembly
_atom_site_disorder_group
Mo1 Mo 0.10185(5) 0.90355(3) 0.76766(2) 0.02946(11) Uani 1 1 d . . .
Se1 Se 0.40905(6) 0.74150(5) 0.77365(3) 0.04844(16) Uani 1 1 d . . .
Se2 Se 0.19393(6) 0.98674(5) 0.90286(3) 0.04809(16) Uani 1 1 d . . .
S3 S 0.49089(17) 0.84354(11) 1.03152(8) 0.0466(3) Uani 1 1 d . . .
S4 S 0.81021(19) 0.63217(14) 1.06920(10) 0.0677(4) Uani 1 1 d . . .
C1 C 0.0733(8) 0.9718(5) 0.6232(3) 0.0543(14) Uani 1 1 d . A .
H1 H 0.0373 0.9251 0.5834 0.065 Uiso 1 1 calc R . .
C2 C 0.2439(7) 0.9592(5) 0.6440(3) 0.0511(13) Uani 1 1 d . A .
H2 H 0.3435 0.9039 0.6203 0.061 Uiso 1 1 calc R . .
C3 C 0.2417(7) 1.0443(5) 0.7070(3) 0.0513(13) Uani 1 1 d . A .
H3 H 0.3398 1.0547 0.7333 0.062 Uiso 1 1 calc R . .
C4 C 0.0649(7) 1.1121(4) 0.7239(3) 0.0532(14) Uani 1 1 d . A .
H4 H 0.0249 1.1754 0.7627 0.064 Uiso 1 1 calc R . .
C5 C -0.0376(7) 1.0655(5) 0.6712(4) 0.0559(15) Uani 1 1 d . A .
H5 H -0.1597 1.0926 0.6685 0.067 Uiso 1 1 calc R . .
C6A C -0.1810(14) 0.8850(10) 0.7606(9) 0.0393(8) Uani 0.5 1 d P A 1
H6A H -0.265 0.9434 0.7278 0.047 Uiso 0.5 1 calc PR A 1
C7A C -0.1460(16) 0.8952(12) 0.8468(8) 0.0393(8) Uani 0.5 1 d P A 1
H7A H -0.2035 0.961 0.8813 0.047 Uiso 0.5 1 calc PR A 1
C8A C -0.0069(16) 0.7871(12) 0.8721(8) 0.0393(8) Uani 0.5 1 d P A 1
H8A H 0.045 0.771 0.9255 0.047 Uiso 0.5 1 calc PR A 1
C9A C 0.0397(14) 0.7063(10) 0.7998(10) 0.0393(8) Uani 0.5 1 d P A 1
H9A H 0.1234 0.6278 0.7996 0.047 Uiso 0.5 1 calc PR A 1
C10A C -0.0623(16) 0.7665(12) 0.7312(7) 0.0393(8) Uani 0.5 1 d P A 1
H10A H -0.0564 0.7369 0.6764 0.047 Uiso 0.5 1 calc PR A 1
C6B C -0.1864(14) 0.9076(10) 0.8095(10) 0.0393(8) Uani 0.5 1 d P A 2
H6B H -0.2715 0.9851 0.8126 0.047 Uiso 0.5 1 calc PR A 2
C7B C -0.0842(17) 0.8428(12) 0.8752(7) 0.0393(8) Uani 0.5 1 d P A 2
H7B H -0.0911 0.8666 0.9316 0.047 Uiso 0.5 1 calc PR A 2
C8B C 0.0317(14) 0.7351(12) 0.8430(9) 0.0393(8) Uani 0.5 1 d P A 2
H8B H 0.1184 0.6756 0.8736 0.047 Uiso 0.5 1 calc PR A 2
C9B C -0.0049(15) 0.7319(10) 0.7567(9) 0.0393(8) Uani 0.5 1 d P A 2
H9B H 0.0529 0.6694 0.7198 0.047 Uiso 0.5 1 calc PR A 2
C10B C -0.1392(16) 0.8356(12) 0.7358(7) 0.0393(8) Uani 0.5 1 d P A 2
H10B H -0.1911 0.8558 0.6826 0.047 Uiso 0.5 1 calc PR A 2
C11 C 0.3865(5) 0.8555(4) 0.9354(3) 0.0361(10) Uani 1 1 d . . .
C12 C 0.4727(5) 0.7564(4) 0.8849(3) 0.0338(10) Uani 1 1 d . . .
N13 N 0.6194(4) 0.6757(3) 0.9242(2) 0.0370(9) Uani 1 1 d . . .
C14 C 0.6492(6) 0.7071(4) 1.0050(3) 0.0434(12) Uani 1 1 d . . .
C15 C 0.7333(6) 0.5631(4) 0.8836(3) 0.0432(12) Uani 1 1 d . . .
H15A H 0.8523 0.5471 0.9038 0.052 Uiso 1 1 calc R . .
H15B H 0.7362 0.5803 0.8221 0.052 Uiso 1 1 calc R . .
C16 C 0.6716(8) 0.4465(5) 0.9025(4) 0.0689(17) Uani 1 1 d . . .
H16A H 0.676 0.4256 0.963 0.103 Uiso 1 1 calc R . .
H16B H 0.7465 0.377 0.8726 0.103 Uiso 1 1 calc R . .
H16C H 0.5528 0.4624 0.8838 0.103 Uiso 1 1 calc R . .
N51 N 0.9438(5) 0.7617(4) 0.4987(3) 0.0578(12) Uani 1 1 d . . .
C52 C 0.8008(6) 0.7617(4) 0.4956(3) 0.0354(10) Uani 1 1 d . . .
C53 C 0.6216(5) 0.7602(4) 0.4935(3) 0.0329(10) Uani 1 1 d . . .
C54 C 0.5022(6) 0.8629(4) 0.4489(3) 0.0339(10) Uani 1 1 d . . .
N55 N 0.4016(5) 0.9464(4) 0.4153(3) 0.0474(10) Uani 1 1 d . . .
C56 C 0.5619(5) 0.6655(4) 0.5406(3) 0.0299(9) Uani 1 1 d . . .
C57 C 0.6768(5) 0.5672(4) 0.5914(3) 0.0341(10) Uani 1 1 d . . .
H57 H 0.7953 0.5641 0.5931 0.041 Uiso 1 1 calc R . .
C58 C 0.6187(5) 0.4782(4) 0.6373(3) 0.0349(10) Uani 1 1 d . . .
H58 H 0.6974 0.416 0.6702 0.042 Uiso 1 1 calc R . .
C59 C 0.4380(5) 0.4781(4) 0.6360(3) 0.0305(10) Uani 1 1 d . . .
C60 C 0.3241(5) 0.5759(4) 0.5852(3) 0.0332(10) Uani 1 1 d . . .
H60 H 0.2056 0.5792 0.5835 0.04 Uiso 1 1 calc R . .
C61 C 0.3827(5) 0.6643(4) 0.5394(3) 0.0343(10) Uani 1 1 d . . .
H61 H 0.304 0.7261 0.5061 0.041 Uiso 1 1 calc R . .
C62 C 0.3733(5) 0.3873(4) 0.6851(3) 0.0343(10) Uani 1 1 d . . .
C63 C 0.1887(6) 0.4012(4) 0.6934(3) 0.0391(11) Uani 1 1 d . . .
N64 N 0.0408(6) 0.4167(4) 0.7028(3) 0.0559(12) Uani 1 1 d . . .
C65 C 0.4856(6) 0.2856(4) 0.7324(3) 0.0404(11) Uani 1 1 d . . .
N66 N 0.5805(6) 0.2010(4) 0.7672(3) 0.0563(12) Uani 1 1 d . . .

loop_
_atom_site_aniso_label
_atom_site_aniso_U_11
_atom_site_aniso_U_22
_atom_site_aniso_U_33
_atom_site_aniso_U_23
_atom_site_aniso_U_13
_atom_site_aniso_U_12
Mo1 0.0278(2) 0.0289(2) 0.0320(2) -0.00153(16) -0.00288(15) -0.00806(15)
Se1 0.0384(3) 0.0518(3) 0.0464(3) -0.0201(2) -0.0085(2) 0.0063(2)
Se2 0.0422(3) 0.0445(3) 0.0503(3) -0.0205(2) -0.0137(2) 0.0052(2)
S3 0.0535(8) 0.0440(7) 0.0388(7) -0.0035(6) -0.0139(6) -0.0063(6)
S4 0.0573(9) 0.0709(10) 0.0635(10) 0.0110(8) -0.0250(7) 0.0011(7)
C1 0.081(4) 0.060(3) 0.035(3) 0.012(3) -0.007(3) -0.043(3)
C2 0.051(3) 0.048(3) 0.053(3) 0.003(3) 0.014(3) -0.016(2)
C3 0.049(3) 0.053(3) 0.063(4) 0.002(3) 0.000(3) -0.033(3)
C4 0.075(4) 0.030(3) 0.052(3) 0.004(2) 0.012(3) -0.013(3)
C5 0.048(3) 0.056(3) 0.057(4) 0.028(3) -0.005(3) -0.010(3)
C6A 0.041(2) 0.036(2) 0.043(3) 0.004(2) -0.0031(19) -0.0148(19)
C7A 0.041(2) 0.036(2) 0.043(3) 0.004(2) -0.0031(19) -0.0148(19)
C8A 0.041(2) 0.036(2) 0.043(3) 0.004(2) -0.0031(19) -0.0148(19)
C9A 0.041(2) 0.036(2) 0.043(3) 0.004(2) -0.0031(19) -0.0148(19)
C10A 0.041(2) 0.036(2) 0.043(3) 0.004(2) -0.0031(19) -0.0148(19)
C6B 0.041(2) 0.036(2) 0.043(3) 0.004(2) -0.0031(19) -0.0148(19)
C7B 0.041(2) 0.036(2) 0.043(3) 0.004(2) -0.0031(19) -0.0148(19)
C8B 0.041(2) 0.036(2) 0.043(3) 0.004(2) -0.0031(19) -0.0148(19)
C9B 0.041(2) 0.036(2) 0.043(3) 0.004(2) -0.0031(19) -0.0148(19)
C10B 0.041(2) 0.036(2) 0.043(3) 0.004(2) -0.0031(19) -0.0148(19)
C11 0.033(2) 0.037(2) 0.038(3) -0.005(2) -0.002(2) -0.010(2)
C12 0.030(2) 0.034(2) 0.038(3) 0.000(2) -0.0006(19) -0.0104(19)
N13 0.0296(19) 0.037(2) 0.041(2) 0.0003(18) -0.0027(17) -0.0032(16)
C14 0.042(3) 0.044(3) 0.043(3) 0.007(2) -0.004(2) -0.012(2)
C15 0.033(2) 0.038(3) 0.055(3) -0.007(2) 0.002(2) -0.004(2)
C16 0.069(4) 0.040(3) 0.098(5) -0.005(3) 0.004(3) -0.016(3)
N51 0.037(2) 0.065(3) 0.073(3) 0.014(2) -0.012(2) -0.021(2)
C52 0.044(3) 0.029(2) 0.036(3) 0.003(2) -0.010(2) -0.016(2)
C53 0.031(2) 0.033(2) 0.037(3) -0.001(2) -0.0067(19) -0.0130(19)
C54 0.032(2) 0.042(3) 0.034(3) -0.004(2) 0.003(2) -0.019(2)
N55 0.043(2) 0.046(2) 0.053(3) 0.002(2) -0.008(2) -0.012(2)
C56 0.032(2) 0.027(2) 0.032(3) -0.0056(19) -0.0020(19) -0.0085(18)
C57 0.030(2) 0.030(2) 0.042(3) -0.004(2) -0.0037(19) -0.0073(18)
C58 0.033(2) 0.032(2) 0.037(3) -0.001(2) -0.002(2) -0.0038(19)
C59 0.038(2) 0.027(2) 0.027(2) -0.0041(18) -0.0002(19) -0.0085(18)
C60 0.030(2) 0.034(2) 0.037(3) -0.002(2) -0.0026(19) -0.0123(19)
C61 0.032(2) 0.030(2) 0.039(3) 0.002(2) -0.008(2) -0.0054(18)
C62 0.033(2) 0.034(2) 0.035(3) 0.001(2) -0.0020(19) -0.0088(19)
C63 0.045(3) 0.029(2) 0.042(3) 0.006(2) -0.002(2) -0.010(2)
N64 0.042(3) 0.053(3) 0.074(3) 0.008(2) -0.004(2) -0.017(2)
C65 0.043(3) 0.040(3) 0.040(3) 0.006(2) 0.002(2) -0.015(2)
N66 0.060(3) 0.050(3) 0.047(3) 0.009(2) 0.000(2) 0.001(2)

loop_
_atom_type_symbol
_atom_type_description
_atom_type_scat_dispersion_real
_atom_type_scat_dispersion_imag
_atom_type_scat_source
C C 0.0033 0.0016 'International Tables Vol C Tables 4.2.6.8 and 6.1.1.4'
H H 0 0 'International Tables Vol C Tables 4.2.6.8 and 6.1.1.4'
N N 0.0061 0.0033 'International Tables Vol C Tables 4.2.6.8 and 6.1.1.4'
S S 0.1246 0.1234 'International Tables Vol C Tables 4.2.6.8 and 6.1.1.4'
Mo Mo -1.6832 0.6857 'International Tables Vol C Tables 4.2.6.8 and 6.1.1.4'
Se Se -0.0929 2.2259 'International Tables Vol C Tables 4.2.6.8 and 6.1.1.4'

loop_
_geom_angle_atom_site_label_1
_geom_angle_atom_site_label_2
_geom_angle_atom_site_label_3
_geom_angle
C3 Mo1 C9B 149.9(4)
C3 Mo1 C4 35.90(17)
C9B Mo1 C4 144.4(4)
C3 Mo1 C7A 141.6(3)
C9B Mo1 C7A 61.5(4)
C4 Mo1 C7A 106.8(4)
C3 Mo1 C8A 159.4(3)
C9B Mo1 C8A 49.8(4)
C4 Mo1 C8A 138.7(4)
C7A Mo1 C8A 36.0(4)
C3 Mo1 C6A 133.6(3)
C9B Mo1 C6A 47.8(4)
C4 Mo1 C6A 102.0(3)
C7A Mo1 C6A 35.4(4)
C8A Mo1 C6A 59.4(4)
C3 Mo1 C10B 136.1(3)
C9B Mo1 C10B 34.2(4)
C4 Mo1 C10B 111.7(4)
C7A Mo1 C10B 48.2(4)
C8A Mo1 C10B 61.9(4)
C6A Mo1 C10B 17.0(3)
C3 Mo1 C5 58.38(19)
C9B Mo1 C5 109.9(4)
C4 Mo1 C5 35.09(19)
C7A Mo1 C5 96.6(4)
C8A Mo1 C5 131.8(3)
C6A Mo1 C5 75.3(3)
C10B Mo1 C5 79.8(3)
C3 Mo1 C8B 165.1(3)
C9B Mo1 C8B 35.2(4)
C4 Mo1 C8B 155.7(4)
C7A Mo1 C8B 49.2(4)
C8A Mo1 C8B 18.4(3)
C6A Mo1 C8B 61.2(4)
C10B Mo1 C8B 57.5(4)
C5 Mo1 C8B 136.3(3)
C3 Mo1 C1 57.74(18)
C9B Mo1 C1 96.2(4)
C4 Mo1 C1 58.31(19)
C7A Mo1 C1 119.0(4)
C8A Mo1 C1 142.1(3)
C6A Mo1 C1 86.2(4)
C10B Mo1 C1 80.6(3)
C5 Mo1 C1 34.77(18)
C8B Mo1 C1 131.4(4)
C3 Mo1 C2 35.12(17)
C9B Mo1 C2 114.8(3)
C4 Mo1 C2 58.86(18)
C7A Mo1 C2 152.5(4)
C8A Mo1 C2 162.0(4)
C6A Mo1 C2 120.0(4)
C10B Mo1 C2 111.9(3)
C5 Mo1 C2 57.69(18)
C8B Mo1 C2 143.6(4)
C1 Mo1 C2 34.05(17)
C3 Mo1 C6B 136.6(3)
C9B Mo1 C6B 57.9(4)
C4 Mo1 C6B 100.8(3)
C7A Mo1 C6B 16.5(3)
C8A Mo1 C6B 48.5(4)
C6A Mo1 C6B 20.1(3)
C10B Mo1 C6B 35.4(4)
C5 Mo1 C6B 83.3(3)
C8B Mo1 C6B 57.1(4)
C1 Mo1 C6B 102.6(4)
C2 Mo1 C6B 136.5(4)
C12 Se1 Mo1 101.22(13)
C11 Se2 Mo1 101.51(14)
C11 S3 C14 92.8(2)
C2 C1 C5 109.0(5)
C2 C1 Mo1 73.0(3)
C5 C1 Mo1 71.9(3)
C2 C1 H1 125.5
C5 C1 H1 125.5
Mo1 C1 H1 121.3
C1 C2 C3 107.7(5)
C1 C2 Mo1 73.0(3)
C3 C2 Mo1 70.5(3)
C1 C2 H2 126.1
C3 C2 H2 126.1
Mo1 C2 H2 122.1
C2 C3 C4 108.3(5)
C2 C3 Mo1 74.4(3)
C4 C3 Mo1 72.4(3)
C2 C3 H3 125.8
C4 C3 H3 125.8
Mo1 C3 H3 119.2
C5 C4 C3 106.5(5)
C5 C4 Mo1 73.3(3)
C3 C4 Mo1 71.7(3)
C5 C4 H4 126.8
C3 C4 H4 126.8
Mo1 C4 H4 120.1
C1 C5 C4 108.5(5)
C1 C5 Mo1 73.3(3)
C4 C5 Mo1 71.6(3)
C1 C5 H5 125.8
C4 C5 H5 125.8
Mo1 C5 H5 121.1
C7A C6A C10A 108.2(10)
C7A C6A Mo1 71.8(6)
C10A C6A Mo1 73.3(5)
C7A C6A H6A 125.9
C10A C6A H6A 125.9
Mo1 C6A H6A 120.7
C6A C7A C8A 107.9(10)
C6A C7A Mo1 72.7(6)
C8A C7A Mo1 72.2(6)
C6A C7A H7A 126.1
C8A C7A H7A 126
Mo1 C7A H7A 120.9
C7A C8A C9A 108.0(9)
C7A C8A Mo1 71.8(5)
C9A C8A Mo1 74.7(5)
C7A C8A H8A 126
C9A C8A H8A 126
Mo1 C8A H8A 119.3
C10A C9A C8A 108.2(10)
C10A C9A Mo1 72.0(6)
C8A C9A Mo1 69.2(5)
C10A C9A H9A 125.9
C8A C9A H9A 125.9
Mo1 C9A H9A 124.4
C9A C10A C6A 107.7(10)
C9A C10A Mo1 73.9(6)
C6A C10A Mo1 70.1(6)
C9A C10A H10A 126.1
C6A C10A H10A 126.1
Mo1 C10A H10A 121.6
C7B C6B C10B 107.7(10)
C7B C6B Mo1 74.9(6)
C10B C6B Mo1 71.4(6)
C7B C6B H6B 126.1
C10B C6B H6B 126.1
Mo1 C6B H6B 119.4
C6B C7B C8B 108.0(10)
C6B C7B Mo1 71.4(6)
C8B C7B Mo1 70.6(6)
C6B C7B H7B 126
C8B C7B H7B 126
Mo1 C7B H7B 123.7
C7B C8B C9B 108.0(9)
C7B C8B Mo1 75.2(6)
C9B C8B Mo1 71.2(5)
C7B C8B H8B 126
C9B C8B H8B 126
Mo1 C8B H8B 119.5
C10B C9B C8B 108.2(10)
C10B C9B Mo1 73.8(6)
C8B C9B Mo1 73.6(6)
C10B C9B H9B 125.9
C8B C9B H9B 125.9
Mo1 C9B H9B 118.6
C9B C10B C6B 108.0(10)
C9B C10B Mo1 71.9(6)
C6B C10B Mo1 73.2(6)
C9B C10B H10B 126
C6B C10B H10B 126
Mo1 C10B H10B 120.7
C12 C11 S3 110.5(3)
C12 C11 Se2 125.1(3)
S3 C11 Se2 124.3(3)
C11 C12 N13 112.4(4)
C11 C12 Se1 123.5(3)
N13 C12 Se1 123.9(3)
C14 N13 C12 114.9(4)
C14 N13 C15 122.2(4)
C12 N13 C15 122.9(4)
N13 C14 S4 127.5(4)
N13 C14 S3 109.5(3)
S4 C14 S3 123.0(3)
N13 C15 C16 112.7(4)
N13 C15 H15A 109.1
C16 C15 H15A 109.1
N13 C15 H15B 109.1
C16 C15 H15B 109.1
H15A C15 H15B 107.8
C15 C16 H16A 109.5
C15 C16 H16B 109.5
H16A C16 H16B 109.5
C15 C16 H16C 109.5
H16A C16 H16C 109.5
H16B C16 H16C 109.5
N51 C52 C53 178.7(5)
C56 C53 C54 121.1(4)
C56 C53 C52 121.1(4)
C54 C53 C52 117.6(4)
N55 C54 C53 177.5(5)
C53 C56 C61 121.3(4)
C53 C56 C57 122.1(4)
C61 C56 C57 116.6(4)
C58 C57 C56 121.9(4)
C58 C57 H57 119.1
C56 C57 H57 119.1
C57 C58 C59 121.1(4)
C57 C58 H58 119.4
C59 C58 H58 119.4
C60 C59 C62 121.1(4)
C60 C59 C58 116.8(4)
C62 C59 C58 122.1(4)
C61 C60 C59 121.9(4)
C61 C60 H60 119.1
C59 C60 H60 119.1
C60 C61 C56 121.7(4)
C60 C61 H61 119.2
C56 C61 H61 119.2
C65 C62 C59 121.9(4)
C65 C62 C63 117.1(4)
C59 C62 C63 120.8(4)
N64 C63 C62 176.7(5)
N66 C65 C62 176.8(5)

loop_
_geom_bond_atom_site_label_1
_geom_bond_atom_site_label_2
_geom_bond_distance
Mo1 C3 2.287(4)
Mo1 C9B 2.292(10)
Mo1 C4 2.296(4)
Mo1 C7A 2.300(10)
Mo1 C8A 2.305(10)
Mo1 C6A 2.312(10)
Mo1 C10B 2.316(10)
Mo1 C5 2.318(5)
Mo1 C8B 2.323(10)
Mo1 C1 2.336(5)
Mo1 C2 2.337(5)
Mo1 C6B 2.338(10)
Se1 C12 1.858(4)
Se2 C11 1.846(4)
S3 C11 1.722(5)
S3 C14 1.725(5)
S4 C14 1.650(5)
C1 C2 1.368(7)
C1 C5 1.391(7)
C1 H1 0.93
C2 C3 1.396(7)
C2 H2 0.93
C3 C4 1.413(7)
C3 H3 0.93
C4 C5 1.391(7)
C4 H4 0.93
C5 H5 0.93
C6A C7A 1.404(15)
C6A C10A 1.465(15)
C6A H6A 0.93
C7A C8A 1.424(15)
C7A H7A 0.93
C8A C9A 1.451(15)
C8A H8A 0.93
C9A C10A 1.387(14)
C9A H9A 0.93
C10A H10A 0.93
C6B C7B 1.368(14)
C6B C10B 1.415(15)
C6B H6B 0.93
C7B C8B 1.387(15)
C7B H7B 0.93
C8B C9B 1.396(16)
C8B H8B 0.93
C9B C10B 1.357(15)
C9B H9B 0.93
C10B H10B 0.93
C11 C12 1.387(6)
C12 N13 1.388(5)
N13 C14 1.376(6)
N13 C15 1.474(5)
C15 C16 1.506(6)
C15 H15A 0.97
C15 H15B 0.97
C16 H16A 0.96
C16 H16B 0.96
C16 H16C 0.96
N51 C52 1.135(5)
C52 C53 1.425(6)
C53 C56 1.417(5)
C53 C54 1.420(6)
C54 N55 1.148(5)
C56 C61 1.423(6)
C56 C57 1.425(6)
C57 C58 1.353(6)
C57 H57 0.93
C58 C59 1.431(6)
C58 H58 0.93
C59 C60 1.418(5)
C59 C62 1.419(6)
C60 C61 1.350(6)
C60 H60 0.93
C61 H61 0.93
C62 C65 1.409(6)
C62 C63 1.427(6)
C63 N64 1.141(6)
C65 N66 1.143(5)

loop_
_geom_torsion_atom_site_label_1
_geom_torsion_atom_site_label_2
_geom_torsion_atom_site_label_3
_geom_torsion_atom_site_label_4
_geom_torsion
C3 Mo1 Se1 C12 95.69(19)
C9B Mo1 Se1 C12 -113.4(4)
C4 Mo1 Se1 C12 90.2(2)
C7A Mo1 Se1 C12 -64.3(4)
C8A Mo1 Se1 C12 -63.9(3)
C6A Mo1 Se1 C12 -110.8(5)
C10B Mo1 Se1 C12 -122.0(3)
C5 Mo1 Se1 C12 132.5(3)
C8B Mo1 Se1 C12 -78.4(4)
C1 Mo1 Se1 C12 151.21(18)
C2 Mo1 Se1 C12 129.95(19)
C6B Mo1 Se1 C12 -82.4(6)
C3 Mo1 Se2 C11 -102.36(19)
C9B Mo1 Se2 C11 65.7(4)
C4 Mo1 Se2 C11 -138.86(19)
C7A Mo1 Se2 C11 113.1(4)
C8A Mo1 Se2 C11 77.1(4)
C6A Mo1 Se2 C11 123.0(3)
C10B Mo1 Se2 C11 110.9(5)
C5 Mo1 Se2 C11 -151.8(2)
C8B Mo1 Se2 C11 64.5(3)
C1 Mo1 Se2 C11 -119.8(3)
C2 Mo1 Se2 C11 -88.89(19)
C6B Mo1 Se2 C11 121.7(3)
C3 Mo1 C1 C2 37.5(3)
C9B Mo1 C1 C2 -126.4(4)
C4 Mo1 C1 C2 80.1(3)
C7A Mo1 C1 C2 172.8(4)
C8A Mo1 C1 C2 -149.8(7)
C6A Mo1 C1 C2 -173.2(4)
C10B Mo1 C1 C2 -157.0(5)
C5 Mo1 C1 C2 117.2(5)
C8B Mo1 C1 C2 -127.8(5)
C6B Mo1 C1 C2 175.1(4)
C3 Mo1 C1 C5 -79.7(3)
C9B Mo1 C1 C5 116.3(4)
C4 Mo1 C1 C5 -37.1(3)
C7A Mo1 C1 C5 55.5(5)
C8A Mo1 C1 C5 92.9(7)
C6A Mo1 C1 C5 69.5(4)
C10B Mo1 C1 C5 85.7(5)
C8B Mo1 C1 C5 115.0(5)
C2 Mo1 C1 C5 -117.2(5)
C6B Mo1 C1 C5 57.9(4)
C5 C1 C2 C3 1.0(5)
Mo1 C1 C2 C3 -62.3(3)
C5 C1 C2 Mo1 63.3(3)
C3 Mo1 C2 C1 -116.5(5)
C9B Mo1 C2 C1 61.8(5)
C4 Mo1 C2 C1 -78.3(3)
C7A Mo1 C2 C1 -13.8(8)
C8A Mo1 C2 C1 90.4(10)
C6A Mo1 C2 C1 7.8(5)
C10B Mo1 C2 C1 24.5(5)
C5 Mo1 C2 C1 -36.9(3)
C8B Mo1 C2 C1 88.9(6)
C6B Mo1 C2 C1 -6.9(6)
C9B Mo1 C2 C3 178.3(4)
C4 Mo1 C2 C3 38.2(3)
C7A Mo1 C2 C3 102.7(7)
C8A Mo1 C2 C3 -153.0(10)
C6A Mo1 C2 C3 124.3(5)
C10B Mo1 C2 C3 141.1(5)
C5 Mo1 C2 C3 79.7(3)
C8B Mo1 C2 C3 -154.5(5)
C1 Mo1 C2 C3 116.5(5)
C6B Mo1 C2 C3 109.6(5)
C1 C2 C3 C4 -1.0(5)
Mo1 C2 C3 C4 -64.9(3)
C1 C2 C3 Mo1 63.9(3)
C9B Mo1 C3 C2 -3.0(8)
C4 Mo1 C3 C2 -115.5(5)
C7A Mo1 C3 C2 -133.5(6)
C8A Mo1 C3 C2 156.5(10)
C6A Mo1 C3 C2 -81.1(6)
C10B Mo1 C3 C2 -57.2(6)
C5 Mo1 C3 C2 -77.6(3)
C8B Mo1 C3 C2 95.6(16)
C1 Mo1 C3 C2 -36.3(3)
C6B Mo1 C3 C2 -109.5(6)
C9B Mo1 C3 C4 112.5(7)
C7A Mo1 C3 C4 -18.0(7)
C8A Mo1 C3 C4 -88.0(11)
C6A Mo1 C3 C4 34.5(7)
C10B Mo1 C3 C4 58.3(6)
C5 Mo1 C3 C4 38.0(3)
C8B Mo1 C3 C4 -148.9(16)
C1 Mo1 C3 C4 79.2(3)
C2 Mo1 C3 C4 115.5(5)
C6B Mo1 C3 C4 6.1(7)
C2 C3 C4 C5 0.6(5)
Mo1 C3 C4 C5 -65.6(3)
C2 C3 C4 Mo1 66.2(3)
C3 Mo1 C4 C5 114.3(5)
C9B Mo1 C4 C5 -13.0(7)
C7A Mo1 C4 C5 -77.3(5)
C8A Mo1 C4 C5 -97.9(5)
C6A Mo1 C4 C5 -41.0(5)
C10B Mo1 C4 C5 -26.3(5)
C8B Mo1 C4 C5 -84.5(9)
C1 Mo1 C4 C5 36.8(3)
C2 Mo1 C4 C5 76.9(3)
C6B Mo1 C4 C5 -61.5(5)
C9B Mo1 C4 C3 -127.2(6)
C7A Mo1 C4 C3 168.5(4)
C8A Mo1 C4 C3 147.9(5)
C6A Mo1 C4 C3 -155.2(5)
C10B Mo1 C4 C3 -140.5(4)
C5 Mo1 C4 C3 -114.3(5)
C8B Mo1 C4 C3 161.2(8)
C1 Mo1 C4 C3 -77.5(3)
C2 Mo1 C4 C3 -37.3(3)
C6B Mo1 C4 C3 -175.7(5)
C2 C1 C5 C4 -0.6(6)
Mo1 C1 C5 C4 63.4(3)
C2 C1 C5 Mo1 -64.0(3)
C3 C4 C5 C1 0.0(5)
Mo1 C4 C5 C1 -64.5(3)
C3 C4 C5 Mo1 64.5(3)
C3 Mo1 C5 C1 77.7(3)
C9B Mo1 C5 C1 -71.4(4)
C4 Mo1 C5 C1 116.6(5)
C7A Mo1 C5 C1 -133.4(4)
C8A Mo1 C5 C1 -124.7(5)
C6A Mo1 C5 C1 -104.9(5)
C10B Mo1 C5 C1 -88.1(5)
C8B Mo1 C5 C1 -99.7(6)
C2 Mo1 C5 C1 36.1(3)
C6B Mo1 C5 C1 -123.7(5)
C3 Mo1 C5 C4 -38.9(3)
C9B Mo1 C5 C4 172.0(4)
C7A Mo1 C5 C4 109.9(4)
C8A Mo1 C5 C4 118.7(5)
C6A Mo1 C5 C4 138.5(5)
C10B Mo1 C5 C4 155.3(5)
C8B Mo1 C5 C4 143.7(6)
C1 Mo1 C5 C4 -116.6(5)
C2 Mo1 C5 C4 -80.6(3)
C6B Mo1 C5 C4 119.7(5)
C3 Mo1 C6A C7A -121.9(6)
C9B Mo1 C6A C7A 99.5(8)
C4 Mo1 C6A C7A -102.1(7)
C8A Mo1 C6A C7A 37.9(6)
C10B Mo1 C6A C7A 131.4(18)
C5 Mo1 C6A C7A -125.0(8)
C8B Mo1 C6A C7A 59.0(6)
C1 Mo1 C6A C7A -158.6(8)
C2 Mo1 C6A C7A -162.9(6)
C6B Mo1 C6A C7A -13.5(11)
C3 Mo1 C6A C10A 121.9(6)
C9B Mo1 C6A C10A -16.7(6)
C4 Mo1 C6A C10A 141.7(6)
C7A Mo1 C6A C10A -116.2(9)
C8A Mo1 C6A C10A -78.3(6)
C10B Mo1 C6A C10A 15.2(13)
C5 Mo1 C6A C10A 118.8(8)
C8B Mo1 C6A C10A -57.1(6)
C1 Mo1 C6A C10A 85.3(7)
C2 Mo1 C6A C10A 80.9(7)
C6B Mo1 C6A C10A -129.7(14)
C10A C6A C7A C8A 0.7(10)
Mo1 C6A C7A C8A -64.0(6)
C10A C6A C7A Mo1 64.8(6)
C3 Mo1 C7A C6A 98.1(7)
C9B Mo1 C7A C6A -56.2(6)
C4 Mo1 C7A C6A 87.2(7)
C8A Mo1 C7A C6A -116.0(9)
C10B Mo1 C7A C6A -17.1(6)
C5 Mo1 C7A C6A 52.9(7)
C8B Mo1 C7A C6A -96.7(8)
C1 Mo1 C7A C6A 24.6(8)
C2 Mo1 C7A C6A 33.4(11)
C6B Mo1 C7A C6A 16.5(15)
C3 Mo1 C7A C8A -145.9(6)
C9B Mo1 C7A C8A 59.8(6)
C4 Mo1 C7A C8A -156.8(7)
C6A Mo1 C7A C8A 116.0(9)
C10B Mo1 C7A C8A 98.9(7)
C5 Mo1 C7A C8A 168.9(7)
C8B Mo1 C7A C8A 19.3(6)
C1 Mo1 C7A C8A 140.6(7)
C2 Mo1 C7A C8A 149.4(8)
C6B Mo1 C7A C8A 132.5(19)
C6A C7A C8A C9A -2.1(10)
Mo1 C7A C8A C9A -66.5(6)
C6A C7A C8A Mo1 64.4(6)
C3 Mo1 C8A C7A 97.5(10)
C9B Mo1 C8A C7A -95.8(7)
C4 Mo1 C8A C7A 34.9(9)
C6A Mo1 C8A C7A -37.3(6)
C10B Mo1 C8A C7A -56.6(6)
C5 Mo1 C8A C7A -14.9(10)
C8B Mo1 C8A C7A -127.7(16)
C1 Mo1 C8A C7A -64.7(11)
C2 Mo1 C8A C7A -130.5(11)
C6B Mo1 C8A C7A -16.2(7)
C3 Mo1 C8A C9A -147.3(7)
C9B Mo1 C8A C9A 19.4(6)
C4 Mo1 C8A C9A 150.1(7)
C7A Mo1 C8A C9A 115.2(9)
C6A Mo1 C8A C9A 78.0(6)
C10B Mo1 C8A C9A 58.6(6)
C5 Mo1 C8A C9A 100.3(9)
C8B Mo1 C8A C9A -12.5(12)
C1 Mo1 C8A C9A 50.5(11)
C2 Mo1 C8A C9A -15.3(15)
C6B Mo1 C8A C9A 99.0(8)
C7A C8A C9A C10A 2.8(10)
Mo1 C8A C9A C10A -61.9(6)
C7A C8A C9A Mo1 64.6(6)
C3 Mo1 C9A C10A -93.0(10)
C9B Mo1 C9A C10A -10.3(13)
C4 Mo1 C9A C10A 31.8(16)
C7A Mo1 C9A C10A 80.2(7)
C8A Mo1 C9A C10A 118.3(9)
C6A Mo1 C9A C10A 38.7(7)
C10B Mo1 C9A C10A 21.2(6)
C5 Mo1 C9A C10A 7.1(9)
C8B Mo1 C9A C10A 130.7(15)
C1 Mo1 C9A C10A -30.5(8)
C2 Mo1 C9A C10A -67.5(8)
C6B Mo1 C9A C10A 61.6(7)
C3 Mo1 C9A C8A 148.7(7)
C9B Mo1 C9A C8A -128.5(15)
C4 Mo1 C9A C8A -86.4(15)
C7A Mo1 C9A C8A -38.1(6)
C6A Mo1 C9A C8A -79.6(6)
C10B Mo1 C9A C8A -97.1(7)
C5 Mo1 C9A C8A -111.2(8)
C8B Mo1 C9A C8A 12.4(12)
C1 Mo1 C9A C8A -148.7(7)
C2 Mo1 C9A C8A 174.2(6)
C6B Mo1 C9A C8A -56.7(6)
C8A C9A C10A C6A -2.3(10)
Mo1 C9A C10A C6A -62.3(6)
C8A C9A C10A Mo1 60.1(6)
C7A C6A C10A C9A 1.0(10)
Mo1 C6A C10A C9A 64.8(6)
C7A C6A C10A Mo1 -63.8(6)
C3 Mo1 C10A C9A 144.2(6)
C9B Mo1 C10A C9A 12.3(16)
C4 Mo1 C10A C9A -167.1(6)
C7A Mo1 C10A C9A -79.2(7)
C8A Mo1 C10A C9A -37.2(6)
C6A Mo1 C10A C9A -116.2(9)
C10B Mo1 C10A C9A -128.9(14)
C5 Mo1 C10A C9A -174.4(7)
C8B Mo1 C10A C9A -18.9(6)
C1 Mo1 C10A C9A 152.3(8)
C2 Mo1 C10A C9A 128.3(7)
C6B Mo1 C10A C9A -96.4(7)
C3 Mo1 C10A C6A -99.6(7)
C9B Mo1 C10A C6A 129(2)
C4 Mo1 C10A C6A -50.9(8)
C7A Mo1 C10A C6A 37.0(6)
C8A Mo1 C10A C6A 79.0(6)
C10B Mo1 C10A C6A -12.6(11)
C5 Mo1 C10A C6A -58.2(7)
C8B Mo1 C10A C6A 97.4(7)
C1 Mo1 C10A C6A -91.5(7)
C2 Mo1 C10A C6A -115.5(7)
C6B Mo1 C10A C6A 19.8(6)
C3 Mo1 C6B C7B -136.2(6)
C9B Mo1 C6B C7B 78.4(7)
C4 Mo1 C6B C7B -132.6(7)
C7A Mo1 C6B C7B -19.5(14)
C8A Mo1 C6B C7B 15.9(6)
C6A Mo1 C6B C7B 131.9(15)
C10B Mo1 C6B C7B 115.0(9)
C5 Mo1 C6B C7B -163.1(8)
C8B Mo1 C6B C7B 36.4(6)
C1 Mo1 C6B C7B 167.8(7)
C2 Mo1 C6B C7B 171.8(6)
C3 Mo1 C6B C10B 108.8(7)
C9B Mo1 C6B C10B -36.7(6)
C4 Mo1 C6B C10B 112.4(7)
C7A Mo1 C6B C10B -134.6(19)
C8A Mo1 C6B C10B -99.1(8)
C6A Mo1 C6B C10B 16.9(11)
C5 Mo1 C6B C10B 81.8(7)
C8B Mo1 C6B C10B -78.7(7)
C1 Mo1 C6B C10B 52.7(7)
C2 Mo1 C6B C10B 56.7(8)
C10B C6B C7B C8B 3.0(10)
Mo1 C6B C7B C8B -61.4(7)
C10B C6B C7B Mo1 64.4(6)
C3 Mo1 C7B C6B 88.8(8)
C9B Mo1 C7B C6B -79.6(7)
C4 Mo1 C7B C6B 58.2(8)
C7A Mo1 C7B C6B 17.0(13)
C8A Mo1 C7B C6B -138.4(17)
C6A Mo1 C7B C6B -19.8(6)
C10B Mo1 C7B C6B -38.7(7)
C5 Mo1 C7B C6B 18.6(9)
C8B Mo1 C7B C6B -117.7(10)
C1 Mo1 C7B C6B -17.1(11)
C2 Mo1 C7B C6B -31(2)
C3 Mo1 C7B C8B -153.5(6)
C9B Mo1 C7B C8B 38.1(6)
C4 Mo1 C7B C8B 175.9(7)
C7A Mo1 C7B C8B 134.7(15)
C8A Mo1 C7B C8B -20.7(13)
C6A Mo1 C7B C8B 97.9(8)
C10B Mo1 C7B C8B 79.1(7)
C5 Mo1 C7B C8B 136.3(8)
C1 Mo1 C7B C8B 100.6(9)
C2 Mo1 C7B C8B 87(2)
C6B Mo1 C7B C8B 117.7(10)
C6B C7B C8B C9B -2.2(10)
Mo1 C7B C8B C9B -64.1(6)
C6B C7B C8B Mo1 62.0(7)
C3 Mo1 C8B C7B 124.0(12)
C9B Mo1 C8B C7B -115.3(9)
C4 Mo1 C8B C7B -8.5(14)
C7A Mo1 C8B C7B -17.7(6)
C8A Mo1 C8B C7B 20.2(12)
C6A Mo1 C8B C7B -58.8(6)
C10B Mo1 C8B C7B -78.1(7)
C5 Mo1 C8B C7B -64.5(11)
C1 Mo1 C8B C7B -113.0(9)
C2 Mo1 C8B C7B -161.2(7)
C6B Mo1 C8B C7B -35.8(6)
C3 Mo1 C8B C9B -120.7(13)
C4 Mo1 C8B C9B 106.8(12)
C7A Mo1 C8B C9B 97.6(7)
C8A Mo1 C8B C9B 135.5(16)
C6A Mo1 C8B C9B 56.5(6)
C10B Mo1 C8B C9B 37.2(6)
C5 Mo1 C8B C9B 50.8(10)
C1 Mo1 C8B C9B 2.3(10)
C2 Mo1 C8B C9B -45.9(9)
C6B Mo1 C8B C9B 79.5(7)
C7B C8B C9B C10B 0.5(10)
Mo1 C8B C9B C10B -66.3(7)
C7B C8B C9B Mo1 66.7(6)
C3 Mo1 C9B C10B -91.0(8)
C4 Mo1 C9B C10B -22.3(11)
C7A Mo1 C9B C10B 56.5(7)
C8A Mo1 C9B C10B 98.3(8)
C6A Mo1 C9B C10B 16.0(7)
C5 Mo1 C9B C10B -30.2(8)
C8B Mo1 C9B C10B 115.1(9)
C1 Mo1 C9B C10B -63.1(8)
C2 Mo1 C9B C10B -92.9(7)
C6B Mo1 C9B C10B 37.9(6)
C3 Mo1 C9B C8B 153.9(6)
C4 Mo1 C9B C8B -137.4(8)
C7A Mo1 C9B C8B -58.6(6)
C8A Mo1 C9B C8B -16.8(6)
C6A Mo1 C9B C8B -99.1(8)
C10B Mo1 C9B C8B -115.1(9)
C5 Mo1 C9B C8B -145.3(7)
C1 Mo1 C9B C8B -178.2(7)
C2 Mo1 C9B C8B 152.0(6)
C6B Mo1 C9B C8B -77.2(7)
C8B C9B C10B C6B 1.4(10)
Mo1 C9B C10B C6B -64.8(6)
C8B C9B C10B Mo1 66.1(7)
C7B C6B C10B C9B -2.7(10)
Mo1 C6B C10B C9B 64.0(6)
C7B C6B C10B Mo1 -66.7(6)
C3 Mo1 C10B C9B 133.8(6)
C4 Mo1 C10B C9B 166.2(7)
C7A Mo1 C10B C9B -100.2(8)
C8A Mo1 C10B C9B -59.0(7)
C6A Mo1 C10B C9B -135.9(18)
C5 Mo1 C10B C9B 151.3(8)
C8B Mo1 C10B C9B -38.2(7)
C1 Mo1 C10B C9B 116.0(8)
C2 Mo1 C10B C9B 102.3(7)
C6B Mo1 C10B C9B -115.9(9)
C3 Mo1 C10B C6B -110.3(6)
C9B Mo1 C10B C6B 115.9(9)
C4 Mo1 C10B C6B -77.8(7)
C7A Mo1 C10B C6B 15.7(6)
C8A Mo1 C10B C6B 56.9(6)
C6A Mo1 C10B C6B -20.0(13)
C5 Mo1 C10B C6B -92.8(7)
C8B Mo1 C10B C6B 77.7(6)
C1 Mo1 C10B C6B -128.1(8)
C2 Mo1 C10B C6B -141.7(6)
C14 S3 C11 C12 0.0(4)
C14 S3 C11 Se2 -177.1(3)
Mo1 Se2 C11 C12 13.0(4)
Mo1 Se2 C11 S3 -170.4(2)
S3 C11 C12 N13 -0.6(5)
Se2 C11 C12 N13 176.4(3)
S3 C11 C12 Se1 -175.9(2)
Se2 C11 C12 Se1 1.1(6)
Mo1 Se1 C12 C11 -14.3(4)
Mo1 Se1 C12 N13 170.9(3)
C11 C12 N13 C14 1.1(5)
Se1 C12 N13 C14 176.5(3)
C11 C12 N13 C15 180.0(4)
Se1 C12 N13 C15 -4.7(6)
C12 N13 C14 S4 179.9(3)
C15 N13 C14 S4 1.1(6)
C12 N13 C14 S3 -1.1(5)
C15 N13 C14 S3 -180.0(3)
C11 S3 C14 N13 0.6(3)
C11 S3 C14 S4 179.6(3)
C14 N13 C15 C16 90.1(5)
C12 N13 C15 C16 -88.6(5)
C54 C53 C56 C61 4.9(7)
C52 C53 C56 C61 179.4(4)
C54 C53 C56 C57 -174.9(4)
C52 C53 C56 C57 -0.4(7)
C53 C56 C57 C58 178.9(4)
C61 C56 C57 C58 -0.9(6)
C56 C57 C58 C59 0.7(7)
C57 C58 C59 C60 -0.5(6)
C57 C58 C59 C62 -178.6(4)
C62 C59 C60 C61 178.8(4)
C58 C59 C60 C61 0.7(6)
C59 C60 C61 C56 -1.0(7)
C53 C56 C61 C60 -178.7(4)
C57 C56 C61 C60 1.1(6)
C60 C59 C62 C65 176.6(4)
C58 C59 C62 C65 -5.3(7)
C60 C59 C62 C63 -8.1(6)
C58 C59 C62 C63 170.0(4)
